data_7249160
loop_
_publ_author_name
'Mahdavi, Seyedehmahbobeh'
'Bockfeld, Dirk'
'Esarev, Igor V.'
'Lippmann, Petra'
'Frank, Ren\'e'
'Br\"onstrup, Mark'
'Ott, Ingo'
'Tamm, Matthias'

_publ_section_title
;
 Gold(I) and Gold(III) Carbene Complexes from the Marine Betaine
 Norzooanemonin: Inhibition of Thioredoxin Reductase, Anti-proliferative
 and Antimicrobial Activity
;
_journal_name_full 'RSC Medicinal Chemistry'
_journal_paper_doi 10.1039/D4MD00358F
_journal_year 2024
_chemical_formula_moiety 'C7 H10 Au Cl3 N2 O2, C H Cl3'
_chemical_formula_sum 'C8 H11 Au Cl6 N2 O2'
_chemical_formula_weight 576.85
_space_group_crystal_system monoclinic
_space_group_IT_number 14
_space_group_name_Hall '-P 2ybc'
_space_group_name_H-M_alt 'P 1 21/c 1'
_atom_sites_solution_hydrogens geom
_atom_sites_solution_primary iterative
_atom_sites_solution_secondary difmap
_audit_creation_method SHELXL-2018/3
_audit_update_record
;
2024-05-14 deposited with the CCDC.	2024-07-30 downloaded from the CCDC.
;
_cell_angle_alpha 90
_cell_angle_beta 100.267(2)
_cell_angle_gamma 90
_cell_formula_units_Z 4
_cell_length_a 7.9945(2)
_cell_length_b 10.9103(2)
_cell_length_c 19.0105(4)
_cell_measurement_reflns_used 68278
_cell_measurement_temperature 100(2)
_cell_measurement_theta_max 66.9320
_cell_measurement_theta_min 2.5840
_cell_volume 1631.59(6)
_computing_cell_refinement 'CrysAlisPro 1.171.42.64a (Rigaku OD, 2022)'
_computing_data_collection 'CrysAlisPro 1.171.42.64a (Rigaku OD, 2022)'
_computing_data_reduction 'CrysAlisPro 1.171.42.64a (Rigaku OD, 2022)'
_computing_publication_material 'OLEX2 v1.3 (O. V. Dolomanov et al., J. Appl. Cryst., 2009, 42, 339-341)'
_computing_structure_refinement 'SHELXL-2018/3 (G. M. Sheldrick, Acta Cryst., 2015, C71, 3-8)'
_computing_structure_solution 'SHELXT 2018/2 (G. M. Sheldrick, Acta Cryst., 2015, A71, 3-8)'
_diffrn_ambient_environment N~2~
_diffrn_ambient_temperature 100(2)
_diffrn_detector 'Hybrid Pixel Array Detector'
_diffrn_detector_area_resol_mean 10.0000
_diffrn_detector_type HyPix
_diffrn_measured_fraction_theta_full 0.999
_diffrn_measured_fraction_theta_max 0.998
_diffrn_measurement_device 'four-circle diffractometer'
_diffrn_measurement_device_type 'XtaLAB Synergy, Single source at offset/far, HyPix'
_diffrn_measurement_method '\w scans'
_diffrn_radiation_monochromator mirror
_diffrn_radiation_probe x-ray
_diffrn_radiation_type 'Mo K\a'
_diffrn_radiation_wavelength 0.71073
_diffrn_reflns_av_R_equivalents 0.0626
_diffrn_reflns_av_unetI/netI 0.0320
_diffrn_reflns_Laue_measured_fraction_full 0.999
_diffrn_reflns_Laue_measured_fraction_max 0.998
_diffrn_reflns_limit_h_max 20
_diffrn_reflns_limit_h_min -20
_diffrn_reflns_limit_k_max 27
_diffrn_reflns_limit_k_min -26
_diffrn_reflns_limit_l_max 48
_diffrn_reflns_limit_l_min -48
_diffrn_reflns_number 289263
_diffrn_reflns_point_group_measured_fraction_full 0.999
_diffrn_reflns_point_group_measured_fraction_max 0.998
_diffrn_reflns_theta_full 25.242
_diffrn_reflns_theta_max 65.671
_diffrn_reflns_theta_min 2.161
_diffrn_source 'micro-focus sealed X-ray tube'
_diffrn_source_type 'PhotonJet (Mo) X-ray Source'
_exptl_absorpt_coefficient_mu 9.995
_exptl_absorpt_correction_T_max 1.000
_exptl_absorpt_correction_T_min 0.263
_exptl_absorpt_correction_type gaussian
_exptl_absorpt_process_details
;
CrysAlisPro 1.171.42.64a (Rigaku Oxford Diffraction, 2022)
Numerical absorption correction based on gaussian integration over
a multifaceted crystal model
Empirical absorption correction using spherical harmonics,
implemented in SCALE3 ABSPACK scaling algorithm.
;
_exptl_crystal_colour colourless
_exptl_crystal_density_diffrn 2.348
_exptl_crystal_description block
_exptl_crystal_F_000 1080
_exptl_crystal_size_max 0.320
_exptl_crystal_size_mid 0.070
_exptl_crystal_size_min 0.060
_refine_diff_density_max 2.527
_refine_diff_density_min -4.379
_refine_diff_density_rms 0.234
_refine_ls_extinction_method none
_refine_ls_goodness_of_fit_ref 1.011
_refine_ls_hydrogen_treatment constr
_refine_ls_matrix_type full
_refine_ls_number_parameters 175
_refine_ls_number_reflns 28759
_refine_ls_number_restraints 0
_refine_ls_restrained_S_all 1.011
_refine_ls_R_factor_all 0.0640
_refine_ls_R_factor_gt 0.0357
_refine_ls_shift/su_max 0.006
_refine_ls_shift/su_mean 0.000
_refine_ls_structure_factor_coef Fsqd
_refine_ls_weighting_details 'w=1/[\s^2^(Fo^2^)+(0.0337P)^2^+1.9499P] where P=(Fo^2^+2Fc^2^)/3'
_refine_ls_weighting_scheme calc
_refine_ls_wR_factor_gt 0.0750
_refine_ls_wR_factor_ref 0.0842
_reflns_Friedel_coverage 0.000
_reflns_number_gt 20198
_reflns_number_total 28759
_reflns_threshold_expression 'I > 2\s(I)'
_cod_data_source_file d4md00358f2.cif
_cod_data_source_block sm31db
_cod_original_sg_symbol_H-M 'P 21/c'
_cod_database_code 7249160
_shelx_shelxl_version_number 2018/3
_shelx_space_group_comment
;
The symmetry employed for this shelxl refinement is uniquely defined
by the following loop, which should always be used as a source of
symmetry information in preference to the above space-group names.
They are only intended as comments.
;
_shelx_estimated_absorpt_t_min 0.142
_shelx_estimated_absorpt_t_max 0.585
_oxdiff_exptl_absorpt_empirical_full_min 0.795
_oxdiff_exptl_absorpt_empirical_full_max 1.488
_oxdiff_exptl_absorpt_empirical_details
;
Empirical correction (ABSPACK) includes:
- Absorption correction using spherical harmonics
- Frame scaling
- Detector area scaling
;

loop_
_space_group_symop_operation_xyz
'x, y, z'
'-x, y+1/2, -z+1/2'
'-x, -y, -z'
'x, -y-1/2, z-1/2'

loop_
_atom_site_label
_atom_site_type_symbol
_atom_site_fract_x
_atom_site_fract_y
_atom_site_fract_z
_atom_site_U_iso_or_equiv
_atom_site_adp_type
_atom_site_occupancy
_atom_site_site_symmetry_order
_atom_site_calc_flag
_atom_site_refinement_flags_posn
_atom_site_refinement_flags_adp
_atom_site_refinement_flags_occupancy
_atom_site_disorder_assembly
_atom_site_disorder_group
Au1 Au -0.02424(2) 0.79507(2) 0.59474(2) 0.01218(1) Uani 1 1 d . . . . .
Cl1 Cl -0.30427(5) 0.77372(4) 0.53876(2) 0.01761(5) Uani 1 1 d . . . . .
Cl2 Cl -0.07874(6) 0.98381(4) 0.63769(3) 0.02275(7) Uani 1 1 d . . . . .
Cl3 Cl 0.04082(5) 0.60904(4) 0.55385(3) 0.02382(7) Uani 1 1 d . . . . .
O1 O 0.72412(16) 0.81470(13) 0.78996(8) 0.0204(2) Uani 1 1 d . . . . .
O2 O 0.5598(2) 0.66199(16) 0.81946(9) 0.0295(3) Uani 1 1 d . . . . .
N1 N 0.33593(15) 0.88481(12) 0.62223(7) 0.01487(15) Uani 1 1 d . . . . .
N2 N 0.29399(16) 0.75072(11) 0.70148(7) 0.01468(15) Uani 1 1 d . . . . .
C1 C 0.21904(17) 0.81020(12) 0.64269(8) 0.01394(17) Uani 1 1 d . . . . .
C2 C 0.48653(17) 0.87383(14) 0.66908(8) 0.01519(18) Uani 1 1 d . . . . .
H2 H 0.588968 0.916688 0.666989 0.018 Uiso 1 1 calc R U . . .
C3 C 0.46173(18) 0.78982(13) 0.71925(8) 0.01483(17) Uani 1 1 d . . . . .
C4 C 0.3091(2) 0.96370(17) 0.55902(9) 0.0202(2) Uani 1 1 d . . . . .
H4A H 0.335518 0.917983 0.518003 0.030 Uiso 1 1 calc R U . . .
H4B H 0.383463 1.035510 0.567895 0.030 Uiso 1 1 calc R U . . .
H4C H 0.190176 0.990462 0.548813 0.030 Uiso 1 1 calc R U . . .
C5 C 0.2111(2) 0.65842(18) 0.73948(10) 0.0220(3) Uani 1 1 d . . . . .
H5A H 0.089821 0.654575 0.718758 0.033 Uiso 1 1 calc R U . . .
H5B H 0.224570 0.680723 0.790113 0.033 Uiso 1 1 calc R U . . .
H5C H 0.263344 0.578216 0.734984 0.033 Uiso 1 1 calc R U . . .
C6 C 0.58386(19) 0.74664(15) 0.78158(9) 0.0175(2) Uani 1 1 d . . . . .
C7 C 0.8498(2) 0.78740(19) 0.85300(12) 0.0257(3) Uani 1 1 d . . . . .
H7A H 0.946114 0.843728 0.855460 0.039 Uiso 1 1 calc R U . . .
H7B H 0.889501 0.702850 0.850307 0.039 Uiso 1 1 calc R U . . .
H7C H 0.798518 0.797192 0.895809 0.039 Uiso 1 1 calc R U . . .
Cl4 Cl 0.44623(6) 0.51704(5) 0.59553(3) 0.02730(8) Uani 1 1 d . . . . .
Cl5 Cl 0.68480(9) 0.32024(6) 0.58222(4) 0.03496(11) Uani 1 1 d . . . . .
Cl6 Cl 0.77260(7) 0.50392(6) 0.69162(3) 0.02864(9) Uani 1 1 d . . . . .
C8 C 0.6618(2) 0.47534(17) 0.60375(10) 0.0214(3) Uani 1 1 d . . . . .
H8 H 0.714118 0.526509 0.569782 0.026 Uiso 1 1 calc R U . . .

loop_
_atom_site_aniso_label
_atom_site_aniso_U_11
_atom_site_aniso_U_22
_atom_site_aniso_U_33
_atom_site_aniso_U_23
_atom_site_aniso_U_13
_atom_site_aniso_U_12
Au1 0.01238(1) 0.01123(1) 0.01277(1) -0.00139(1) 0.00179(1) -0.00096(1)
Cl1 0.01418(10) 0.01761(12) 0.01980(13) 0.00077(10) -0.00031(9) -0.00082(9)
Cl2 0.02048(14) 0.01525(13) 0.0330(2) -0.00844(13) 0.00603(13) -0.00037(11)
Cl3 0.01819(13) 0.01894(14) 0.0329(2) -0.01205(14) 0.00065(13) 0.00175(11)
O1 0.0156(4) 0.0206(5) 0.0231(5) 0.0025(4) -0.0019(3) -0.0023(3)
O2 0.0263(6) 0.0300(7) 0.0292(7) 0.0137(6) -0.0037(5) -0.0069(5)
N1 0.0144(3) 0.0148(4) 0.0153(4) 0.0018(3) 0.0025(3) -0.0021(3)
N2 0.0151(4) 0.0138(4) 0.0147(4) 0.0013(3) 0.0015(3) -0.0029(3)
C1 0.0138(4) 0.0133(4) 0.0144(4) -0.0003(3) 0.0016(3) -0.0022(3)
C2 0.0137(4) 0.0158(5) 0.0160(4) 0.0003(4) 0.0023(3) -0.0024(3)
C3 0.0140(4) 0.0145(4) 0.0155(4) 0.0004(4) 0.0012(3) -0.0015(3)
C4 0.0210(6) 0.0210(6) 0.0183(5) 0.0062(5) 0.0026(4) -0.0022(5)
C5 0.0218(6) 0.0233(7) 0.0198(6) 0.0059(5) 0.0007(5) -0.0094(5)
C6 0.0160(4) 0.0171(5) 0.0180(5) 0.0023(4) -0.0003(4) -0.0018(4)
C7 0.0180(5) 0.0254(8) 0.0298(8) 0.0015(6) -0.0062(5) 0.0008(5)
Cl4 0.01648(13) 0.0312(2) 0.0341(2) 0.00275(17) 0.00432(14) -0.00025(14)
Cl5 0.0317(2) 0.0337(2) 0.0369(3) 0.0035(2) -0.0011(2) -0.0014(2)
Cl6 0.02480(18) 0.0347(2) 0.02492(18) 0.00245(17) 0.00032(14) -0.00630(17)
C8 0.0165(5) 0.0224(6) 0.0250(7) 0.0042(5) 0.0029(5) -0.0015(5)

loop_
_atom_type_symbol
_atom_type_description
_atom_type_scat_dispersion_real
_atom_type_scat_dispersion_imag
_atom_type_scat_source
C C 0.0033 0.0016 'International Tables Vol C Tables 4.2.6.8 and 6.1.1.4'
H H 0.0000 0.0000 'International Tables Vol C Tables 4.2.6.8 and 6.1.1.4'
Au Au -2.0133 8.8022 'International Tables Vol C Tables 4.2.6.8 and 6.1.1.4'
Cl Cl 0.1484 0.1585 'International Tables Vol C Tables 4.2.6.8 and 6.1.1.4'
N N 0.0061 0.0033 'International Tables Vol C Tables 4.2.6.8 and 6.1.1.4'
O O 0.0106 0.0060 'International Tables Vol C Tables 4.2.6.8 and 6.1.1.4'

loop_
_exptl_crystal_face_index_h
_exptl_crystal_face_index_k
_exptl_crystal_face_index_l
_exptl_crystal_face_perp_dist
1 14 8 0.1175
-1 0 27 0.0133
1 0 -27 0.0542
-2 -15 0 0.1725
11 -1 -3 0.0345
-11 1 3 0.0278
4 -14 0 0.1559
-3 15 0 0.1334
-9 0 -13 0.0374
9 -1 14 0.0229

loop_
_geom_angle_atom_site_label_1
_geom_angle_atom_site_label_2
_geom_angle_atom_site_label_3
_geom_angle
_geom_angle_site_symmetry_1
_geom_angle_site_symmetry_3
_geom_angle_publ_flag
C1 Au1 Cl3 88.07(4) . . ?
C1 Au1 Cl2 89.70(4) . . ?
Cl3 Au1 Cl2 177.747(15) . . ?
C1 Au1 Cl1 178.89(4) . . ?
Cl3 Au1 Cl1 90.829(15) . . ?
Cl2 Au1 Cl1 91.410(15) . . ?
C6 O1 C7 115.40(15) . . ?
C1 N1 C2 109.51(12) . . ?
C1 N1 C4 125.78(13) . . ?
C2 N1 C4 124.70(12) . . ?
C1 N2 C3 108.84(12) . . ?
C1 N2 C5 124.79(13) . . ?
C3 N2 C5 126.36(13) . . ?
N2 C1 N1 107.68(12) . . ?
N2 C1 Au1 126.46(10) . . ?
N1 C1 Au1 125.84(10) . . ?
C3 C2 N1 107.06(12) . . ?
C2 C3 N2 106.91(12) . . ?
C2 C3 C6 128.35(13) . . ?
N2 C3 C6 124.75(13) . . ?
O2 C6 O1 125.16(15) . . ?
O2 C6 C3 124.87(15) . . ?
O1 C6 C3 109.97(13) . . ?
Cl5 C8 Cl4 111.67(10) . . ?
Cl5 C8 Cl6 109.45(10) . . ?
Cl4 C8 Cl6 110.77(11) . . ?

loop_
_geom_bond_atom_site_label_1
_geom_bond_atom_site_label_2
_geom_bond_distance
_geom_bond_site_symmetry_2
_geom_bond_publ_flag
Au1 C1 2.0022(14) . ?
Au1 Cl3 2.2668(4) . ?
Au1 Cl2 2.2855(4) . ?
Au1 Cl1 2.3129(4) . ?
O1 C6 1.331(2) . ?
O1 C7 1.451(2) . ?
O2 C6 1.207(2) . ?
N1 C1 1.3478(18) . ?
N1 C2 1.3692(19) . ?
N1 C4 1.463(2) . ?
N2 C1 1.3381(19) . ?
N2 C3 1.3903(18) . ?
N2 C5 1.465(2) . ?
C2 C3 1.363(2) . ?
C3 C6 1.472(2) . ?
Cl4 C8 1.7620(18) . ?
Cl5 C8 1.758(2) . ?
Cl6 C8 1.774(2) . ?

loop_
_geom_torsion_atom_site_label_1
_geom_torsion_atom_site_label_2
_geom_torsion_atom_site_label_3
_geom_torsion_atom_site_label_4
_geom_torsion
_geom_torsion_site_symmetry_1
_geom_torsion_site_symmetry_2
_geom_torsion_site_symmetry_3
_geom_torsion_site_symmetry_4
_geom_torsion_publ_flag
C3 N2 C1 N1 0.82(17) . . . . ?
C5 N2 C1 N1 -178.35(15) . . . . ?
C3 N2 C1 Au1 -177.74(10) . . . . ?
C5 N2 C1 Au1 3.1(2) . . . . ?
C2 N1 C1 N2 -0.76(17) . . . . ?
C4 N1 C1 N2 177.95(15) . . . . ?
C2 N1 C1 Au1 177.82(10) . . . . ?
C4 N1 C1 Au1 -3.5(2) . . . . ?
C1 N1 C2 C3 0.39(17) . . . . ?
C4 N1 C2 C3 -178.33(15) . . . . ?
N1 C2 C3 N2 0.11(17) . . . . ?
N1 C2 C3 C6 -179.28(15) . . . . ?
C1 N2 C3 C2 -0.58(17) . . . . ?
C5 N2 C3 C2 178.58(16) . . . . ?
C1 N2 C3 C6 178.84(14) . . . . ?
C5 N2 C3 C6 -2.0(3) . . . . ?
C7 O1 C6 O2 -4.4(3) . . . . ?
C7 O1 C6 C3 175.48(16) . . . . ?
C2 C3 C6 O2 -171.2(2) . . . . ?
N2 C3 C6 O2 9.5(3) . . . . ?
C2 C3 C6 O1 8.9(2) . . . . ?
N2 C3 C6 O1 -170.38(15) . . . . ?

loop_
_exptl_oxdiff_crystal_face_indexfrac_h
_exptl_oxdiff_crystal_face_indexfrac_k
_exptl_oxdiff_crystal_face_indexfrac_l
_exptl_oxdiff_crystal_face_x
_exptl_oxdiff_crystal_face_y
_exptl_oxdiff_crystal_face_z
1.4903 14.4492 7.6850 0.0277 -0.3380 0.9407
-1.0460 -0.3774 26.6955 0.0781 -0.9950 -0.0623
0.9447 -0.4379 -26.6689 -0.0783 0.9969 0.0085
-1.8511 -15.1583 -0.3792 -0.0066 0.0678 -0.9977
11.2207 -0.5990 -2.5445 0.9887 0.0776 0.1286
-11.2203 0.6135 2.5435 -0.9888 -0.0776 -0.1276
3.9335 -14.3877 0.0134 0.5023 0.0405 -0.8637
-3.4225 14.6320 -0.1466 -0.4603 -0.0372 0.8870
-8.5736 -0.0585 -13.4776 -0.8465 0.5190 -0.1182
8.5257 -0.6184 13.5985 0.8502 -0.5212 0.0740
